data_4132512
loop_
_publ_author_name
'Rocchigiani, Luca'
'Fernandez-Cestau, Julio'
'Chambrier, Isabelle'
'Hrob\'arik, Peter'
'Bochmann, Manfred'

_publ_section_title
;
 Unlocking Structural Diversity in Gold(III) Hydrides: Unexpected
 Interplay of cis/ trans-Influence on Stability, Insertion Chemistry, and
 NMR Chemical Shifts.
;
_journal_issue 26
_journal_name_full 'Journal of the American Chemical Society'
_journal_page_first 8287
_journal_page_last 8302
_journal_paper_doi 10.1021/jacs.8b04478
_journal_volume 140
_journal_year 2018
_chemical_absolute_configuration ad
_chemical_formula_sum 'C29 H40 Au O4 P'
_chemical_formula_weight 680.54
_space_group_IT_number 19
_space_group_name_Hall 'P 2ac 2ab'
_space_group_name_H-M_alt 'P 21 21 21'
_symmetry_cell_setting orthorhombic
_symmetry_Int_Tables_number 19
_symmetry_space_group_name_Hall 'P 2ac 2ab'
_symmetry_space_group_name_H-M 'P 21 21 21'
_atom_sites_solution_hydrogens mixed
_audit_creation_date 2018-02-02T12:23:24-00:00
_audit_creation_method 'WinGX routine CIF_UPDATE'
_cell_angle_alpha 90
_cell_angle_beta 90
_cell_angle_gamma 90
_cell_formula_units_Z 4
_cell_length_a 10.30570(10)
_cell_length_b 14.22560(10)
_cell_length_c 19.7173(2)
_cell_measurement_reflns_used 31882
_cell_measurement_temperature 100(2)
_cell_measurement_theta_max 30.791
_cell_measurement_theta_min 1.871
_cell_volume 2890.65(5)
_computing_cell_refinement 'CrysAlisPro 1.171.39.34b (Rigaku OD, 2017)'
_computing_data_collection 'CrysAlisPro 1.171.39.34b (Rigaku OD, 2017)'
_computing_data_reduction 'CrysAlisPro 1.171.39.34b (Rigaku OD, 2017)'
_computing_structure_refinement 'SHELXL-2014/7 (Sheldrick, 2014)'
_diffrn_ambient_environment N~2~
_diffrn_ambient_temperature 100(2)
_diffrn_detector 'CCD plate'
_diffrn_measured_fraction_theta_full 1
_diffrn_measured_fraction_theta_max 1
_diffrn_measurement_device 'four-circle diffractometer'
_diffrn_measurement_device_type 'XtaLAB AFC12 (RCD3): Kappa single'
_diffrn_measurement_method '\w scans'
_diffrn_orient_matrix_type 'CrysAlisPro convention (1999,Acta A55,543-557)'
_diffrn_orient_matrix_UB_11 0.0028637
_diffrn_orient_matrix_UB_12 0.0493619
_diffrn_orient_matrix_UB_13 0.0048047
_diffrn_orient_matrix_UB_21 -0.0042586
_diffrn_orient_matrix_UB_22 -0.0065285
_diffrn_orient_matrix_UB_23 0.0356024
_diffrn_orient_matrix_UB_31 0.0686317
_diffrn_orient_matrix_UB_32 -0.0024542
_diffrn_orient_matrix_UB_33 0.0020087
_diffrn_radiation_monochromator mirror
_diffrn_radiation_probe x-ray
_diffrn_radiation_type MoK\a
_diffrn_radiation_wavelength 0.71073
_diffrn_reflns_av_R_equivalents 0.0585
_diffrn_reflns_av_unetI/netI 0.0721
_diffrn_reflns_Laue_measured_fraction_full 1
_diffrn_reflns_Laue_measured_fraction_max 1
_diffrn_reflns_limit_h_max 12
_diffrn_reflns_limit_h_min -13
_diffrn_reflns_limit_k_max 18
_diffrn_reflns_limit_k_min -18
_diffrn_reflns_limit_l_max 25
_diffrn_reflns_limit_l_min -23
_diffrn_reflns_number 53827
_diffrn_reflns_point_group_measured_fraction_full 1
_diffrn_reflns_point_group_measured_fraction_max 1
_diffrn_reflns_theta_full 25.242
_diffrn_reflns_theta_max 27.483
_diffrn_reflns_theta_min 2.066
_diffrn_source 'Rotating-anode X-ray tube'
_diffrn_source_type 'Rigaku (Mo) X-ray Source'
_exptl_absorpt_coefficient_mu 5.175
_exptl_absorpt_correction_T_max 1
_exptl_absorpt_correction_T_min 0.65901
_exptl_absorpt_correction_type multi-scan
_exptl_absorpt_process_details
;
        CrysAlisPro 1.171.39.34b (Rigaku Oxford Diffraction, 2017)
        Empirical absorption correction using spherical harmonics,
 implemented in SCALE3 ABSPACK scaling algorithm.
;
_exptl_crystal_colour colourless
_exptl_crystal_density_diffrn 1.564
_exptl_crystal_description plate
_exptl_crystal_F_000 1360
_exptl_crystal_size_max 0.2
_exptl_crystal_size_mid 0.05
_exptl_crystal_size_min 0.02
_refine_diff_density_max 0.587
_refine_diff_density_min -0.816
_refine_diff_density_rms 0.081
_refine_ls_abs_structure_details
;
 Flack x determined using 2816 quotients [(I+)-(I-)]/[(I+)+(I-)]
 (Parsons, Flack and Wagner, Acta Cryst. B69 (2013) 249-259).
;
_refine_ls_abs_structure_Flack 0.421(3)
_refine_ls_extinction_method none
_refine_ls_goodness_of_fit_ref 1.046
_refine_ls_hydrogen_treatment mixed
_refine_ls_matrix_type full
_refine_ls_number_parameters 331
_refine_ls_number_reflns 6628
_refine_ls_number_restraints 0
_refine_ls_restrained_S_all 1.046
_refine_ls_R_factor_all 0.0276
_refine_ls_R_factor_gt 0.0271
_refine_ls_shift/su_max 0.001
_refine_ls_shift/su_mean 0
_refine_ls_structure_factor_coef Fsqd
_refine_ls_weighting_details 'w=1/[\s^2^(Fo^2^)+(0.0244P)^2^+11.7727P] where P=(Fo^2^+2Fc^2^)/3'
_refine_ls_weighting_scheme calc
_refine_ls_wR_factor_gt 0.0636
_refine_ls_wR_factor_ref 0.0639
_reflns_Friedel_coverage 0.783
_reflns_Friedel_fraction_full 1
_reflns_Friedel_fraction_max 1
_reflns_number_gt 6546
_reflns_number_total 6628
_reflns_threshold_expression 'I > 2\s(I)'
_cod_data_source_file ja8b04478_si_002.cif
_cod_data_source_block complex12
_cod_database_code 4132512
_shelx_estimated_absorpt_t_min 0.424
_shelx_estimated_absorpt_t_max 0.904

loop_
_symmetry_equiv_pos_as_xyz
'x, y, z'
'-x+1/2, -y, z+1/2'
'-x, y+1/2, -z+1/2'
'x+1/2, -y+1/2, -z'

loop_
_atom_site_label
_atom_site_type_symbol
_atom_site_fract_x
_atom_site_fract_y
_atom_site_fract_z
_atom_site_U_iso_or_equiv
_atom_site_adp_type
_atom_site_occupancy
_atom_site_site_symmetry_order
_atom_site_calc_flag
_atom_site_refinement_flags_posn
_atom_site_refinement_flags_adp
C1 C 0.3858(7) 0.2633(5) 0.6386(3) 0.0155(13) Uani 1 1 d . .
C2 C 0.4299(7) 0.1717(4) 0.6482(3) 0.0173(13) Uani 1 1 d . .
H2 H 0.5183 0.1583 0.6387 0.021 Uiso 1 1 calc R U
C3 C 0.3501(7) 0.0982(5) 0.6712(3) 0.0198(14) Uani 1 1 d . .
C4 C 0.2213(6) 0.1192(5) 0.6849(3) 0.0221(13) Uani 1 1 d . .
H4 H 0.1646 0.0707 0.6997 0.027 Uiso 1 1 calc R U
C5 C 0.1736(7) 0.2103(5) 0.6774(4) 0.0216(14) Uani 1 1 d . .
H5 H 0.0852 0.2233 0.6875 0.026 Uiso 1 1 calc R U
C6 C 0.2541(6) 0.2823(5) 0.6551(3) 0.0150(13) Uani 1 1 d . .
C7 C 0.2121(6) 0.3805(5) 0.6446(3) 0.0142(11) Uani 1 1 d . .
C8 C 0.0879(7) 0.4148(5) 0.6578(4) 0.0195(13) Uani 1 1 d . .
H8 H 0.0237 0.3737 0.6755 0.023 Uiso 1 1 calc R U
C9 C 0.0569(7) 0.5083(5) 0.6455(4) 0.0205(14) Uani 1 1 d . .
H9 H -0.0284 0.5302 0.6547 0.025 Uiso 1 1 calc R U
C10 C 0.1499(7) 0.5706(5) 0.6198(3) 0.0178(14) Uani 1 1 d . .
C11 C 0.2743(6) 0.5354(4) 0.6063(4) 0.0173(13) Uani 1 1 d . .
H11 H 0.3385 0.5764 0.5884 0.021 Uiso 1 1 calc R U
C12 C 0.3060(6) 0.4418(5) 0.6186(3) 0.0152(13) Uani 1 1 d . .
C13 C 0.4071(8) -0.0010(5) 0.6782(4) 0.0239(15) Uani 1 1 d . .
C14 C 0.4496(9) -0.0367(5) 0.6082(4) 0.0339(19) Uani 1 1 d . .
H14A H 0.4808 -0.1015 0.6122 0.051 Uiso 1 1 calc R U
H14B H 0.5196 0.0033 0.5908 0.051 Uiso 1 1 calc R U
H14C H 0.3758 -0.0346 0.577 0.051 Uiso 1 1 calc R U
C15 C 0.5240(8) 0.0016(5) 0.7266(4) 0.0285(16) Uani 1 1 d . .
H15A H 0.4953 0.0217 0.7717 0.043 Uiso 1 1 calc R U
H15B H 0.5888 0.046 0.7093 0.043 Uiso 1 1 calc R U
H15C H 0.5625 -0.0613 0.7296 0.043 Uiso 1 1 calc R U
C16 C 0.3075(9) -0.0708(5) 0.7072(5) 0.0325(18) Uani 1 1 d . .
H16A H 0.2776 -0.0485 0.7516 0.049 Uiso 1 1 calc R U
H16B H 0.3481 -0.1327 0.7123 0.049 Uiso 1 1 calc R U
H16C H 0.2334 -0.0757 0.6763 0.049 Uiso 1 1 calc R U
C17 C 0.1143(7) 0.6735(5) 0.6065(4) 0.0201(14) Uani 1 1 d . .
C18 C 0.0055(8) 0.6773(5) 0.5526(4) 0.0321(18) Uani 1 1 d . .
H18A H -0.019 0.743 0.5445 0.048 Uiso 1 1 calc R U
H18B H -0.0701 0.6423 0.5689 0.048 Uiso 1 1 calc R U
H18C H 0.0367 0.6493 0.5102 0.048 Uiso 1 1 calc R U
C19 C 0.0654(9) 0.7175(6) 0.6728(4) 0.0328(18) Uani 1 1 d . .
H19A H 0.1335 0.7134 0.7074 0.049 Uiso 1 1 calc R U
H19B H -0.0118 0.6836 0.6884 0.049 Uiso 1 1 calc R U
H19C H 0.0433 0.7836 0.6649 0.049 Uiso 1 1 calc R U
C20 C 0.2296(8) 0.7309(5) 0.5810(5) 0.0315(19) Uani 1 1 d . .
H20A H 0.3018 0.7251 0.6131 0.047 Uiso 1 1 calc R U
H20B H 0.2044 0.7971 0.577 0.047 Uiso 1 1 calc R U
H20C H 0.2568 0.7072 0.5365 0.047 Uiso 1 1 calc R U
C21 C 0.6527(7) 0.1984(5) 0.5156(4) 0.0216(14) Uani 1 1 d . .
H21A H 0.6145 0.2187 0.4725 0.032 Uiso 1 1 calc R U
H21B H 0.5944 0.1535 0.5378 0.032 Uiso 1 1 calc R U
H21C H 0.7366 0.1682 0.507 0.032 Uiso 1 1 calc R U
C22 C 0.7634(7) 0.2609(5) 0.6445(4) 0.0233(15) Uani 1 1 d . .
H22A H 0.8396 0.2245 0.6306 0.035 Uiso 1 1 calc R U
H22B H 0.7068 0.2216 0.6725 0.035 Uiso 1 1 calc R U
H22C H 0.7914 0.3159 0.6706 0.035 Uiso 1 1 calc R U
C23 C 0.7960(7) 0.3651(6) 0.5232(4) 0.0263(15) Uani 1 1 d . .
H23A H 0.8708 0.3247 0.5138 0.039 Uiso 1 1 calc R U
H23B H 0.824 0.4193 0.5502 0.039 Uiso 1 1 calc R U
H23C H 0.7583 0.387 0.4804 0.039 Uiso 1 1 calc R U
C24 C 0.5584(7) 0.5016(5) 0.5573(4) 0.0205(14) Uani 1 1 d . .
C25 C 0.6333(6) 0.5628(5) 0.6046(4) 0.0206(14) Uani 1 1 d . .
C26 C 0.6536(9) 0.7135(5) 0.6547(5) 0.036(2) Uani 1 1 d . .
H26A H 0.6577 0.6847 0.6999 0.054 Uiso 1 1 calc R U
H26B H 0.6066 0.7732 0.6575 0.054 Uiso 1 1 calc R U
H26C H 0.7418 0.7249 0.6381 0.054 Uiso 1 1 calc R U
C27 C 0.5473(7) 0.5327(5) 0.4942(4) 0.0228(14) Uani 1 1 d . .
C28 C 0.4773(8) 0.4797(5) 0.4414(4) 0.0227(14) Uani 1 1 d . .
O4 O 0.4438(5) 0.3977(3) 0.4433(3) 0.0282(12) Uani 1 1 d . .
C30 C 0.3805(10) 0.4938(8) 0.3337(5) 0.045(2) Uani 1 1 d . .
H30A H 0.4277 0.4398 0.315 0.068 Uiso 1 1 calc R U
H30B H 0.3661 0.5403 0.2978 0.068 Uiso 1 1 calc R U
H30C H 0.2967 0.4727 0.3516 0.068 Uiso 1 1 calc R U
Au1 Au 0.48168(2) 0.37805(2) 0.59673(2) 0.01185(7) Uani 1 1 d . .
O1 O 0.7258(5) 0.5362(4) 0.6376(3) 0.0261(12) Uani 1 1 d . .
O2 O 0.5864(5) 0.6505(3) 0.6084(3) 0.0287(12) Uani 1 1 d . .
O3 O 0.4552(6) 0.5355(4) 0.3873(3) 0.0347(13) Uani 1 1 d . .
P1 P 0.67579(16) 0.29929(12) 0.57001(9) 0.0163(3) Uani 1 1 d . .
H27 H 0.574(10) 0.596(7) 0.488(5) 0.05(3) Uiso 1 1 d . .

loop_
_atom_site_aniso_label
_atom_site_aniso_U_11
_atom_site_aniso_U_22
_atom_site_aniso_U_33
_atom_site_aniso_U_23
_atom_site_aniso_U_13
_atom_site_aniso_U_12
C1 0.019(3) 0.014(3) 0.014(3) 0.003(2) 0.000(2) -0.002(2)
C2 0.022(3) 0.015(3) 0.015(3) -0.002(2) 0.001(3) 0.002(3)
C3 0.027(3) 0.019(3) 0.014(3) 0.001(2) -0.002(3) -0.001(3)
C4 0.024(3) 0.018(3) 0.024(3) 0.007(3) 0.001(2) -0.007(3)
C5 0.017(3) 0.024(4) 0.024(4) 0.004(3) -0.001(3) -0.002(3)
C6 0.018(3) 0.016(3) 0.012(3) 0.001(2) -0.001(2) -0.002(2)
C7 0.017(3) 0.015(3) 0.011(3) 0.001(3) -0.003(2) -0.001(3)
C8 0.016(3) 0.021(3) 0.021(3) 0.000(3) 0.002(3) -0.003(2)
C9 0.013(3) 0.023(3) 0.025(4) -0.004(3) -0.001(3) 0.003(3)
C10 0.019(3) 0.018(3) 0.017(3) -0.002(2) -0.003(2) 0.002(3)
C11 0.015(3) 0.015(3) 0.022(4) -0.002(3) 0.002(3) 0.000(2)
C12 0.014(3) 0.016(3) 0.015(3) -0.001(2) -0.002(2) -0.002(2)
C13 0.034(4) 0.016(3) 0.022(4) 0.002(3) 0.002(3) 0.001(3)
C14 0.060(5) 0.019(3) 0.023(4) 0.000(3) 0.006(4) 0.010(3)
C15 0.034(4) 0.023(3) 0.028(4) 0.006(3) 0.002(3) 0.008(3)
C16 0.045(5) 0.017(3) 0.035(4) 0.006(3) 0.002(4) -0.003(3)
C17 0.019(3) 0.016(3) 0.025(4) -0.001(3) -0.002(3) 0.005(2)
C18 0.031(5) 0.025(3) 0.040(4) 0.004(3) -0.013(4) 0.003(3)
C19 0.041(5) 0.026(4) 0.032(4) -0.010(3) -0.001(4) 0.011(3)
C20 0.027(4) 0.016(3) 0.051(6) 0.007(3) -0.001(3) 0.002(3)
C21 0.019(3) 0.026(4) 0.019(3) -0.004(3) 0.001(3) 0.004(3)
C22 0.021(4) 0.029(4) 0.020(4) -0.004(3) -0.004(3) 0.005(3)
C23 0.020(3) 0.029(4) 0.030(4) -0.004(3) 0.010(3) -0.002(3)
C24 0.015(3) 0.018(3) 0.028(4) 0.001(3) 0.003(3) 0.000(2)
C25 0.017(3) 0.022(3) 0.023(4) 0.004(3) 0.003(3) -0.001(2)
C26 0.041(5) 0.017(4) 0.050(6) -0.003(4) -0.011(4) 0.002(3)
C27 0.020(4) 0.021(3) 0.027(4) 0.007(3) 0.001(3) -0.001(3)
C28 0.020(3) 0.027(3) 0.021(3) 0.005(3) 0.001(3) 0.000(3)
O4 0.031(3) 0.028(3) 0.025(3) 0.002(2) -0.002(2) -0.007(2)
C30 0.050(6) 0.059(6) 0.027(5) 0.011(4) -0.015(4) -0.006(5)
Au1 0.00993(9) 0.01126(9) 0.01436(10) 0.00110(9) 0.00185(8) 0.00018(8)
O1 0.021(3) 0.026(3) 0.031(3) -0.001(2) -0.003(2) 0.001(2)
O2 0.031(3) 0.020(2) 0.035(3) 0.000(2) -0.010(2) 0.0016(19)
O3 0.038(3) 0.036(3) 0.029(3) 0.011(2) -0.008(2) -0.005(2)
P1 0.0135(8) 0.0183(8) 0.0170(8) -0.0013(6) 0.0022(6) 0.0023(6)

loop_
_atom_type_symbol
_atom_type_description
_atom_type_scat_dispersion_real
_atom_type_scat_dispersion_imag
_atom_type_scat_source
C C 0.0033 0.0016 'International Tables Vol C Tables 4.2.6.8 and 6.1.1.4'
H H 0 0 'International Tables Vol C Tables 4.2.6.8 and 6.1.1.4'
Au Au -2.0133 8.8022 'International Tables Vol C Tables 4.2.6.8 and 6.1.1.4'
O O 0.0106 0.006 'International Tables Vol C Tables 4.2.6.8 and 6.1.1.4'
P P 0.1023 0.0942 'International Tables Vol C Tables 4.2.6.8 and 6.1.1.4'

loop_
_geom_angle_atom_site_label_1
_geom_angle_atom_site_label_2
_geom_angle_atom_site_label_3
_geom_angle
C2 C1 C6 117.3(6)
C2 C1 Au1 129.3(5)
C6 C1 Au1 113.2(5)
C1 C2 C3 123.3(6)
C1 C2 H2 118.4
C3 C2 H2 118.4
C4 C3 C2 117.6(6)
C4 C3 C13 123.1(6)
C2 C3 C13 119.3(6)
C3 C4 C5 121.1(6)
C3 C4 H4 119.4
C5 C4 H4 119.4
C6 C5 C4 120.6(6)
C6 C5 H5 119.7
C4 C5 H5 119.7
C5 C6 C1 120.1(6)
C5 C6 C7 124.5(6)
C1 C6 C7 115.4(6)
C8 C7 C12 119.0(6)
C8 C7 C6 125.0(6)
C12 C7 C6 116.0(5)
C9 C8 C7 120.9(6)
C9 C8 H8 119.5
C7 C8 H8 119.5
C8 C9 C10 120.8(6)
C8 C9 H9 119.6
C10 C9 H9 119.6
C9 C10 C11 118.0(6)
C9 C10 C17 120.2(6)
C11 C10 C17 121.8(6)
C12 C11 C10 121.5(6)
C12 C11 H11 119.2
C10 C11 H11 119.2
C11 C12 C7 119.8(6)
C11 C12 Au1 126.0(5)
C7 C12 Au1 114.1(5)
C14 C13 C3 109.5(6)
C14 C13 C16 108.2(6)
C3 C13 C16 111.8(6)
C14 C13 C15 110.0(7)
C3 C13 C15 109.4(6)
C16 C13 C15 107.9(6)
C13 C14 H14A 109.5
C13 C14 H14B 109.5
H14A C14 H14B 109.5
C13 C14 H14C 109.5
H14A C14 H14C 109.5
H14B C14 H14C 109.5
C13 C15 H15A 109.5
C13 C15 H15B 109.5
H15A C15 H15B 109.5
C13 C15 H15C 109.5
H15A C15 H15C 109.5
H15B C15 H15C 109.5
C13 C16 H16A 109.5
C13 C16 H16B 109.5
H16A C16 H16B 109.5
C13 C16 H16C 109.5
H16A C16 H16C 109.5
H16B C16 H16C 109.5
C20 C17 C10 112.4(6)
C20 C17 C19 108.5(6)
C10 C17 C19 108.8(6)
C20 C17 C18 108.6(6)
C10 C17 C18 109.0(5)
C19 C17 C18 109.4(6)
C17 C18 H18A 109.5
C17 C18 H18B 109.5
H18A C18 H18B 109.5
C17 C18 H18C 109.5
H18A C18 H18C 109.5
H18B C18 H18C 109.5
C17 C19 H19A 109.5
C17 C19 H19B 109.5
H19A C19 H19B 109.5
C17 C19 H19C 109.5
H19A C19 H19C 109.5
H19B C19 H19C 109.5
C17 C20 H20A 109.5
C17 C20 H20B 109.5
H20A C20 H20B 109.5
C17 C20 H20C 109.5
H20A C20 H20C 109.5
H20B C20 H20C 109.5
P1 C21 H21A 109.5
P1 C21 H21B 109.5
H21A C21 H21B 109.5
P1 C21 H21C 109.5
H21A C21 H21C 109.5
H21B C21 H21C 109.5
P1 C22 H22A 109.5
P1 C22 H22B 109.5
H22A C22 H22B 109.5
P1 C22 H22C 109.5
H22A C22 H22C 109.5
H22B C22 H22C 109.5
P1 C23 H23A 109.5
P1 C23 H23B 109.5
H23A C23 H23B 109.5
P1 C23 H23C 109.5
H23A C23 H23C 109.5
H23B C23 H23C 109.5
C27 C24 C25 115.9(6)
C27 C24 Au1 126.9(5)
C25 C24 Au1 117.1(5)
O1 C25 O2 122.9(7)
O1 C25 C24 124.0(6)
O2 C25 C24 113.1(6)
O2 C26 H26A 109.5
O2 C26 H26B 109.5
H26A C26 H26B 109.5
O2 C26 H26C 109.5
H26A C26 H26C 109.5
H26B C26 H26C 109.5
C24 C27 C28 122.3(6)
C24 C27 H27 115(6)
C28 C27 H27 122(6)
O4 C28 O3 122.7(7)
O4 C28 C27 127.3(6)
O3 C28 C27 110.0(6)
O3 C30 H30A 109.5
O3 C30 H30B 109.5
H30A C30 H30B 109.5
O3 C30 H30C 109.5
H30A C30 H30C 109.5
H30B C30 H30C 109.5
C12 Au1 C24 92.3(3)
C12 Au1 C1 81.1(3)
C24 Au1 C1 173.4(3)
C12 Au1 P1 177.25(19)
C24 Au1 P1 89.74(19)
C1 Au1 P1 96.83(19)
C25 O2 C26 115.9(6)
C28 O3 C30 115.5(6)
C23 P1 C22 103.2(4)
C23 P1 C21 101.5(3)
C22 P1 C21 107.9(4)
C23 P1 Au1 116.8(3)
C22 P1 Au1 112.8(3)
C21 P1 Au1 113.5(2)

loop_
_geom_bond_atom_site_label_1
_geom_bond_atom_site_label_2
_geom_bond_distance
C1 C2 1.392(9)
C1 C6 1.422(9)
C1 Au1 2.080(7)
C2 C3 1.405(9)
C2 H2 0.95
C3 C4 1.387(10)
C3 C13 1.535(9)
C4 C5 1.394(10)
C4 H4 0.95
C5 C6 1.390(9)
C5 H5 0.95
C6 C7 1.477(9)
C7 C8 1.394(9)
C7 C12 1.400(9)
C8 C9 1.389(10)
C8 H8 0.95
C9 C10 1.401(10)
C9 H9 0.95
C10 C11 1.401(9)
C10 C17 1.532(9)
C11 C12 1.392(9)
C11 H11 0.95
C12 Au1 2.070(6)
C13 C14 1.533(10)
C13 C16 1.538(10)
C13 C15 1.538(11)
C14 H14A 0.98
C14 H14B 0.98
C14 H14C 0.98
C15 H15A 0.98
C15 H15B 0.98
C15 H15C 0.98
C16 H16A 0.98
C16 H16B 0.98
C16 H16C 0.98
C17 C20 1.527(10)
C17 C19 1.535(10)
C17 C18 1.545(10)
C18 H18A 0.98
C18 H18B 0.98
C18 H18C 0.98
C19 H19A 0.98
C19 H19B 0.98
C19 H19C 0.98
C20 H20A 0.98
C20 H20B 0.98
C20 H20C 0.98
C21 P1 1.808(7)
C21 H21A 0.98
C21 H21B 0.98
C21 H21C 0.98
C22 P1 1.808(7)
C22 H22A 0.98
C22 H22B 0.98
C22 H22C 0.98
C23 P1 1.806(7)
C23 H23A 0.98
C23 H23B 0.98
C23 H23C 0.98
C24 C27 1.324(10)
C24 C25 1.492(10)
C24 Au1 2.078(7)
C25 O1 1.214(9)
C25 O2 1.340(8)
C26 O2 1.455(10)
C26 H26A 0.98
C26 H26B 0.98
C26 H26C 0.98
C27 C28 1.474(10)
C27 H27 0.95(10)
C28 O4 1.217(8)
C28 O3 1.349(8)
C30 O3 1.436(11)
C30 H30A 0.98
C30 H30B 0.98
C30 H30C 0.98
Au1 P1 2.3526(17)
